data_1005008
loop_
_publ_author_name
'Chern, M Y'
'DiSalvo, F J'
'Parise, J B'
'Goldstone, J A'

_publ_section_title
;
The structural distorsion of the anti-perovskite nitride Ca~3~AsN
;
_journal_coden_ASTM JSSCBI
_journal_name_full 'Journal of Solid State Chemistry'
_journal_page_first 426
_journal_page_last 435
_journal_paper_doi 10.1016/S0022-4596(05)80277-4
_journal_volume 96
_journal_year 1992
_chemical_formula_structural 'Ca3 As N'
_chemical_formula_sum 'As Ca3 N'
_chemical_name_systematic 'Calcium arsenide nitride'
_space_group_IT_number 62
_symmetry_cell_setting orthorhombic
_symmetry_Int_Tables_number 62
_symmetry_space_group_name_Hall '-P 2c 2ab'
_symmetry_space_group_name_H-M 'P b n m'
_cell_angle_alpha 90
_cell_angle_beta 90
_cell_angle_gamma 90
_cell_formula_units_Z 4
_cell_length_a 6.7159(2)
_cell_length_b 6.7110(2)
_cell_length_c 9.5198(2)
_cell_volume 429.1
_refine_ls_R_factor_all 0.054
_cod_database_code 1005008

loop_
_symmetry_equiv_pos_as_xyz
x,y,z
1/2-x,1/2+y,1/2-z
-x,-y,1/2+z
1/2+x,1/2-y,-z
-x,-y,-z
1/2+x,1/2-y,1/2+z
x,y,1/2-z
1/2-x,1/2+y,z

loop_
_atom_site_label
_atom_site_type_symbol
_atom_site_symmetry_multiplicity
_atom_site_Wyckoff_symbol
_atom_site_fract_x
_atom_site_fract_y
_atom_site_fract_z
_atom_site_occupancy
_atom_site_attached_hydrogens
_atom_site_calc_flag
Ca1 Ca2+ 8 d 0.7171(3) 0.2821(3) 0.0209(1) 1. 0 d
Ca2 Ca2+ 4 c 0.0404(3) 0.4942(4) 0.25 1. 0 d
N1 N3- 4 b 0.5 0. 0. 1. 0 d
As1 As3- 4 a 0. 0.0168(2) 0.25 1. 0 d

loop_
_atom_type_symbol
_atom_type_oxidation_number
Ca2+ 2.000
N3- -3.000
As3- -3.000
